data_2208305
loop_
_publ_author_name
'Imhof, Wolfgang'
'Seidel, Wolfgang'

_publ_section_title
<i>trans</i>-Bis(acetylacetonato-\k^2^<i>O</i>,<i>O</i>')mesityl(tetrahydrofuran-\k<i>O</i>)vanadium(III)
_journal_coeditor_code DN2003
_journal_issue 3
_journal_name_full 'Acta Crystallographica Section E'
_journal_page_first m571
_journal_page_last m573
_journal_paper_doi 10.1107/S1600536806005496
_journal_volume 62
_journal_year 2006
_chemical_formula_iupac '[V (C9 H11) (C5 H7 O2)2 (C4 H8 O)]'
_chemical_formula_moiety 'C23 H33 O5 V'
_chemical_formula_sum 'C23 H33 O5 V'
_chemical_formula_weight 440.43
_chemical_name_systematic
;
trans-Bis(acetylacetonato-\k^2^O,O')mesityl(tetrahydrofuran-\kO)vanadium(III)
;
_space_group_IT_number 2
_symmetry_cell_setting triclinic
_symmetry_space_group_name_Hall '-P 1'
_symmetry_space_group_name_H-M 'P -1'
_atom_sites_solution_hydrogens geom
_atom_sites_solution_primary direct
_atom_sites_solution_secondary difmap
_cell_angle_alpha 65.77(3)
_cell_angle_beta 72.77(3)
_cell_angle_gamma 83.20(3)
_cell_formula_units_Z 2
_cell_length_a 10.469(2)
_cell_length_b 10.981(2)
_cell_length_c 11.811(2)
_cell_measurement_reflns_used 25
_cell_measurement_temperature 293(2)
_cell_measurement_theta_max 25.2
_cell_measurement_theta_min 18.0
_cell_volume 1182.6(5)
_computing_cell_refinement 'SET4 (de Boer et al., 1984)'
_computing_data_collection 'CAD-4 EXPRESS (Enraf--Nonius, 1994)'
_computing_data_reduction 'MolEN (Enraf--Nonius, 1990)'
_computing_molecular_graphics 'ORTEPIII (Burnett & Johnson, 1996) and ORTEP-3 for Windows (Farrugia, 1997)'
_computing_publication_material SHELXL97
_computing_structure_refinement 'SHELXL97 (Sheldrick, 1997)'
_computing_structure_solution 'SHELXS97 (Sheldrick, 1997)'
_diffrn_ambient_temperature 293(2)
_diffrn_measured_fraction_theta_full 0.998
_diffrn_measured_fraction_theta_max 0.998
_diffrn_measurement_device_type 'Enraf--Nonius CAD-4'
_diffrn_measurement_method \w/2\q
_diffrn_radiation_monochromator graphite
_diffrn_radiation_source 'fine-focus sealed tube'
_diffrn_radiation_type MoK\a
_diffrn_radiation_wavelength 0.71073
_diffrn_reflns_av_R_equivalents 0.0141
_diffrn_reflns_av_sigmaI/netI 0.0271
_diffrn_reflns_limit_h_max 13
_diffrn_reflns_limit_h_min -12
_diffrn_reflns_limit_k_max 14
_diffrn_reflns_limit_k_min -12
_diffrn_reflns_limit_l_max 15
_diffrn_reflns_limit_l_min 0
_diffrn_reflns_number 5625
_diffrn_reflns_theta_full 27.41
_diffrn_reflns_theta_max 27.41
_diffrn_reflns_theta_min 1.97
_diffrn_standards_decay_% 1.8
_diffrn_standards_interval_time 600
_diffrn_standards_number 3
_exptl_absorpt_coefficient_mu 0.448
_exptl_absorpt_correction_T_max 0.9217
_exptl_absorpt_correction_T_min 0.8226
_exptl_absorpt_correction_type psi-scan
_exptl_absorpt_process_details '(North <i>et al.</i>,  1968)'
_exptl_crystal_colour purple
_exptl_crystal_density_diffrn 1.237
_exptl_crystal_density_method 'not measured'
_exptl_crystal_description cuboid
_exptl_crystal_F_000 468
_exptl_crystal_size_max 0.2
_exptl_crystal_size_mid 0.08
_exptl_crystal_size_min 0.08
_refine_diff_density_max 0.353
_refine_diff_density_min -0.328
_refine_ls_extinction_method none
_refine_ls_goodness_of_fit_ref 0.859
_refine_ls_hydrogen_treatment constr
_refine_ls_matrix_type full
_refine_ls_number_parameters 279
_refine_ls_number_reflns 5363
_refine_ls_number_restraints 0
_refine_ls_restrained_S_all 0.859
_refine_ls_R_factor_all 0.0673
_refine_ls_R_factor_gt 0.0461
_refine_ls_shift/su_max 0.008
_refine_ls_shift/su_mean 0.000
_refine_ls_structure_factor_coef Fsqd
_refine_ls_weighting_details 'calc w=1/[\s^2^(Fo^2^)+(0.0822P)^2^+0.5624P] where P=(Fo^2^+2Fc^2^)/3'
_refine_ls_weighting_scheme calc
_refine_ls_wR_factor_gt 0.1179
_refine_ls_wR_factor_ref 0.1321
_reflns_number_gt 4116
_reflns_number_total 5363
_reflns_threshold_expression I>2\s(I)
_cod_data_source_file dn2003.cif
_cod_data_source_block I
_cod_original_cell_volume 1182.6(4)
_cod_database_code 2208305
_cod_database_fobs_code 2208305

loop_
_symmetry_equiv_pos_as_xyz
'x, y, z'
'-x, -y, -z'

loop_
_atom_site_type_symbol
_atom_site_label
_atom_site_fract_x
_atom_site_fract_y
_atom_site_fract_z
_atom_site_U_iso_or_equiv
_atom_site_adp_type
_atom_site_calc_flag
_atom_site_refinement_flags
_atom_site_occupancy
_atom_site_disorder_assembly
_atom_site_disorder_group
V V1 0.74428(3) 0.21025(3) 0.16768(3) 0.04610(13) Uani d . 1 . .
O O1 0.55247(14) 0.15770(15) 0.24874(15) 0.0526(4) Uani d . 1 . .
O O2 0.78830(15) 0.01901(15) 0.25239(16) 0.0562(4) Uani d . 1 . .
C C1 0.4999(2) 0.0432(2) 0.32249(19) 0.0484(5) Uani d . 1 . .
C C2 0.5724(2) -0.0736(2) 0.3614(2) 0.0598(6) Uani d . 1 . .
H H2 0.5250 -0.1525 0.4149 0.072 Uiso calc R 1 . .
C C3 0.7107(2) -0.0806(2) 0.3259(2) 0.0522(5) Uani d . 1 . .
C C4 0.3501(2) 0.0391(3) 0.3673(2) 0.0637(6) Uani d . 1 . .
H H4A 0.3190 0.0941 0.4156 0.096 Uiso calc R 1 . .
H H4B 0.3207 -0.0513 0.4213 0.096 Uiso calc R 1 . .
H H4C 0.3147 0.0717 0.2939 0.096 Uiso calc R 1 . .
C C5 0.7786(3) -0.2126(2) 0.3769(3) 0.0771(8) Uani d . 1 . .
H H5A 0.8537 -0.2199 0.3098 0.116 Uiso calc R 1 . .
H H5B 0.7165 -0.2838 0.4053 0.116 Uiso calc R 1 . .
H H5C 0.8088 -0.2184 0.4482 0.116 Uiso calc R 1 . .
O O3 0.69366(16) 0.38662(15) 0.05109(15) 0.0555(4) Uani d . 1 . .
O O4 0.93140(15) 0.25014(16) 0.05773(14) 0.0561(4) Uani d . 1 . .
C C6 0.7657(3) 0.4721(2) -0.0526(2) 0.0614(6) Uani d . 1 . .
C C7 0.9013(3) 0.4594(3) -0.1012(2) 0.0699(7) Uani d . 1 . .
H H7 0.9448 0.5280 -0.1773 0.084 Uiso calc R 1 . .
C C8 0.9778(2) 0.3518(2) -0.0449(2) 0.0579(6) Uani d . 1 . .
C C9 0.6934(3) 0.5934(3) -0.1229(3) 0.0975(11) Uani d . 1 . .
H H9A 0.6144 0.5660 -0.1318 0.146 Uiso calc R 1 . .
H H9B 0.7509 0.6426 -0.2069 0.146 Uiso calc R 1 . .
H H9C 0.6687 0.6491 -0.0749 0.146 Uiso calc R 1 . .
C C10 1.1255(3) 0.3500(3) -0.1063(3) 0.0828(9) Uani d . 1 . .
H H10A 1.1478 0.2704 -0.1229 0.124 Uiso calc R 1 . .
H H10B 1.1736 0.3516 -0.0492 0.124 Uiso calc R 1 . .
H H10C 1.1495 0.4269 -0.1862 0.124 Uiso calc R 1 . .
C C16 0.76700(18) 0.2725(2) 0.30947(19) 0.0448(4) Uani d . 1 . .
C C11 0.6746(2) 0.3579(2) 0.3553(2) 0.0486(5) Uani d . 1 . .
C C12 0.6932(2) 0.4015(2) 0.4439(2) 0.0564(5) Uani d . 1 . .
H H12 0.6292 0.4567 0.4721 0.068 Uiso calc R 1 . .
C C13 0.8034(2) 0.3659(2) 0.4919(2) 0.0574(5) Uani d . 1 . .
C C14 0.8941(2) 0.2810(2) 0.4500(2) 0.0570(6) Uani d . 1 . .
H H14 0.9685 0.2541 0.4820 0.068 Uiso calc R 1 . .
C C15 0.8786(2) 0.2340(2) 0.3620(2) 0.0487(5) Uani d . 1 . .
C C17 0.5502(2) 0.4088(3) 0.3090(3) 0.0634(6) Uani d . 1 . .
H H17A 0.4984 0.4615 0.3542 0.095 Uiso calc R 1 . .
H H17B 0.4976 0.3344 0.3254 0.095 Uiso calc R 1 . .
H H17C 0.5759 0.4627 0.2180 0.095 Uiso calc R 1 . .
C C18 0.8248(3) 0.4189(3) 0.5841(3) 0.0790(8) Uani d . 1 . .
H H18A 0.7398 0.4316 0.6378 0.119 Uiso calc R 1 . .
H H18B 0.8715 0.5027 0.5362 0.119 Uiso calc R 1 . .
H H18C 0.8768 0.3562 0.6372 0.119 Uiso calc R 1 . .
C C19 0.9859(2) 0.1408(3) 0.3256(3) 0.0642(6) Uani d . 1 . .
H H19A 1.0288 0.1804 0.2346 0.096 Uiso calc R 1 . .
H H19B 0.9459 0.0573 0.3464 0.096 Uiso calc R 1 . .
H H19C 1.0509 0.1257 0.3726 0.096 Uiso calc R 1 . .
O O9 0.72351(18) 0.14631(19) 0.01446(18) 0.0710(5) Uani d . 1 A .
C C20 0.6227(3) 0.1906(3) -0.0524(3) 0.0831(8) Uani d . 1 A .
H H20A 0.6303 0.2861 -0.1028 0.100 Uiso calc R 1 . .
H H20B 0.5346 0.1712 0.0085 0.100 Uiso calc R 1 . .
C C21 0.6437(4) 0.1168(4) -0.1394(4) 0.0955(10) Uani d . 1 . .
H H21A 0.5606 0.0776 -0.1293 0.115 Uiso calc PR 0.64(3) A 1
H H21B 0.6785 0.1762 -0.2291 0.115 Uiso calc PR 0.64(3) A 1
H H21C 0.6305 0.1753 -0.2227 0.115 Uiso calc PR 0.36(3) A 2
H H21D 0.5830 0.0413 -0.1009 0.115 Uiso calc PR 0.36(3) A 2
C C22 0.7413(15) 0.013(2) -0.097(2) 0.121(5) Uani d P 0.64(3) A 1
H H22A 0.8000 -0.0046 -0.1699 0.145 Uiso calc PR 0.64(3) A 1
H H22B 0.6964 -0.0699 -0.0333 0.145 Uiso calc PR 0.64(3) A 1
C C22X 0.790(3) 0.070(2) -0.1527(16) 0.098(5) Uani d P 0.36(3) A 2
H H22C 0.7995 -0.0181 -0.1546 0.117 Uiso calc PR 0.36(3) A 2
H H22D 0.8486 0.1317 -0.2309 0.117 Uiso calc PR 0.36(3) A 2
C C23 0.8181(4) 0.0677(5) -0.0407(4) 0.1126(13) Uani d . 1 . .
H H23A 0.8524 -0.0036 0.0247 0.135 Uiso calc PR 0.64(3) A 1
H H23B 0.8924 0.1222 -0.1070 0.135 Uiso calc PR 0.64(3) A 1
H H23C 0.8149 -0.0236 0.0222 0.135 Uiso calc PR 0.36(3) A 2
H H23D 0.9075 0.1024 -0.0643 0.135 Uiso calc PR 0.36(3) A 2

loop_
_atom_site_aniso_label
_atom_site_aniso_U_11
_atom_site_aniso_U_22
_atom_site_aniso_U_33
_atom_site_aniso_U_12
_atom_site_aniso_U_13
_atom_site_aniso_U_23
V1 0.04227(19) 0.04017(19) 0.0437(2) -0.00506(13) -0.00842(14) -0.00561(14)
O1 0.0434(8) 0.0474(8) 0.0548(8) -0.0059(6) -0.0118(6) -0.0079(7)
O2 0.0508(8) 0.0452(8) 0.0610(9) -0.0006(6) -0.0128(7) -0.0112(7)
C1 0.0483(11) 0.0540(12) 0.0393(10) -0.0118(9) -0.0122(8) -0.0115(9)
C2 0.0626(14) 0.0463(12) 0.0564(13) -0.0165(10) -0.0162(11) -0.0023(10)
C3 0.0674(14) 0.0412(10) 0.0466(11) -0.0021(9) -0.0202(10) -0.0122(9)
C4 0.0487(12) 0.0762(16) 0.0566(13) -0.0176(11) -0.0086(10) -0.0162(12)
C5 0.091(2) 0.0448(13) 0.0843(19) 0.0101(13) -0.0290(16) -0.0144(13)
O3 0.0581(9) 0.0471(8) 0.0518(8) -0.0048(7) -0.0202(7) -0.0054(7)
O4 0.0499(8) 0.0561(9) 0.0472(8) -0.0071(7) -0.0026(7) -0.0112(7)
C6 0.0779(16) 0.0465(12) 0.0551(13) -0.0157(11) -0.0296(12) -0.0035(10)
C7 0.0821(18) 0.0566(14) 0.0503(13) -0.0268(13) -0.0101(12) 0.0007(11)
C8 0.0603(13) 0.0602(13) 0.0479(12) -0.0203(11) -0.0011(10) -0.0203(10)
C9 0.104(2) 0.0635(17) 0.099(2) -0.0137(16) -0.054(2) 0.0159(16)
C10 0.0685(17) 0.0847(19) 0.0753(18) -0.0265(14) 0.0187(14) -0.0315(16)
C16 0.0356(9) 0.0448(10) 0.0405(10) -0.0055(8) -0.0056(8) -0.0054(8)
C11 0.0390(10) 0.0476(11) 0.0464(11) -0.0016(8) -0.0085(8) -0.0078(9)
C12 0.0514(12) 0.0554(13) 0.0544(13) -0.0009(10) -0.0081(10) -0.0180(10)
C13 0.0586(13) 0.0583(13) 0.0467(12) -0.0113(10) -0.0117(10) -0.0111(10)
C14 0.0461(11) 0.0620(13) 0.0530(12) -0.0053(10) -0.0184(10) -0.0085(10)
C15 0.0386(10) 0.0473(11) 0.0451(11) -0.0028(8) -0.0085(8) -0.0047(9)
C17 0.0480(12) 0.0717(15) 0.0724(16) 0.0139(11) -0.0208(11) -0.0309(13)
C18 0.085(2) 0.086(2) 0.0749(18) -0.0063(16) -0.0290(15) -0.0343(16)
C19 0.0438(12) 0.0722(16) 0.0718(16) 0.0115(11) -0.0204(11) -0.0237(13)
O9 0.0708(11) 0.0799(12) 0.0750(12) 0.0094(9) -0.0265(9) -0.0410(10)
C20 0.088(2) 0.092(2) 0.089(2) 0.0075(17) -0.0424(17) -0.0448(18)
C21 0.105(3) 0.110(3) 0.086(2) -0.016(2) -0.029(2) -0.047(2)
C22 0.107(8) 0.152(11) 0.168(13) 0.028(6) -0.059(8) -0.120(10)
C22X 0.120(13) 0.096(10) 0.081(8) 0.006(8) -0.012(7) -0.050(7)
C23 0.102(3) 0.141(3) 0.141(3) 0.033(2) -0.045(2) -0.102(3)

loop_
_atom_type_symbol
_atom_type_description
_atom_type_scat_dispersion_real
_atom_type_scat_dispersion_imag
_atom_type_scat_source
C C 0.0033 0.0016 'International Tables Vol C Tables 4.2.6.8 and 6.1.1.4'
H H 0.0000 0.0000 'International Tables Vol C Tables 4.2.6.8 and 6.1.1.4'
O O 0.0106 0.0060 'International Tables Vol C Tables 4.2.6.8 and 6.1.1.4'
V V 0.3005 0.5294 'International Tables Vol C Tables 4.2.6.8 and 6.1.1.4'

loop_
_geom_angle_atom_site_label_1
_geom_angle_atom_site_label_2
_geom_angle_atom_site_label_3
_geom_angle
O3 V1 O2 165.76(7)
O3 V1 O4 87.89(8)
O2 V1 O4 91.12(7)
O3 V1 O1 90.58(7)
O2 V1 O1 87.31(7)
O4 V1 O1 167.46(7)
O3 V1 C16 96.96(7)
O2 V1 C16 97.27(8)
O4 V1 C16 95.71(7)
O1 V1 C16 96.82(7)
O3 V1 O9 82.67(7)
O2 V1 O9 83.11(7)
O4 V1 O9 83.30(7)
O1 V1 O9 84.16(7)
C16 V1 O9 178.95(7)
C1 O1 V1 129.90(15)
C3 O2 V1 129.64(15)
O1 C1 C2 124.0(2)
O1 C1 C4 116.0(2)
C2 C1 C4 119.9(2)
C3 C2 C1 124.5(2)
C3 C2 H2 117.8
C1 C2 H2 117.8
O2 C3 C2 124.6(2)
O2 C3 C5 115.7(2)
C2 C3 C5 119.7(2)
C1 C4 H4A 109.5
C1 C4 H4B 109.5
H4A C4 H4B 109.5
C1 C4 H4C 109.5
H4A C4 H4C 109.5
H4B C4 H4C 109.5
C3 C5 H5A 109.5
C3 C5 H5B 109.5
H5A C5 H5B 109.5
C3 C5 H5C 109.5
H5A C5 H5C 109.5
H5B C5 H5C 109.5
C6 O3 V1 129.26(17)
C8 O4 V1 129.13(16)
O3 C6 C7 124.4(2)
O3 C6 C9 115.7(2)
C7 C6 C9 119.9(2)
C6 C7 C8 124.8(2)
C6 C7 H7 117.6
C8 C7 H7 117.6
O4 C8 C7 124.4(2)
O4 C8 C10 115.7(2)
C7 C8 C10 119.9(2)
C6 C9 H9A 109.5
C6 C9 H9B 109.5
H9A C9 H9B 109.5
C6 C9 H9C 109.5
H9A C9 H9C 109.5
H9B C9 H9C 109.5
C8 C10 H10A 109.5
C8 C10 H10B 109.5
H10A C10 H10B 109.5
C8 C10 H10C 109.5
H10A C10 H10C 109.5
H10B C10 H10C 109.5
C11 C16 C15 115.2(2)
C11 C16 V1 122.51(15)
C15 C16 V1 122.24(16)
C12 C11 C16 121.9(2)
C12 C11 C17 116.1(2)
C16 C11 C17 122.1(2)
C11 C12 C13 122.3(2)
C11 C12 H12 118.8
C13 C12 H12 118.8
C14 C13 C12 116.9(2)
C14 C13 C18 121.6(2)
C12 C13 C18 121.5(2)
C13 C14 C15 122.6(2)
C13 C14 H14 118.7
C15 C14 H14 118.7
C14 C15 C16 121.1(2)
C14 C15 C19 116.7(2)
C16 C15 C19 122.3(2)
C11 C17 H17A 109.5
C11 C17 H17B 109.5
H17A C17 H17B 109.5
C11 C17 H17C 109.5
H17A C17 H17C 109.5
H17B C17 H17C 109.5
C13 C18 H18A 109.5
C13 C18 H18B 109.5
H18A C18 H18B 109.5
C13 C18 H18C 109.5
H18A C18 H18C 109.5
H18B C18 H18C 109.5
C15 C19 H19A 109.5
C15 C19 H19B 109.5
H19A C19 H19B 109.5
C15 C19 H19C 109.5
H19A C19 H19C 109.5
H19B C19 H19C 109.5
C20 O9 C23 109.1(2)
C20 O9 V1 125.53(16)
C23 O9 V1 125.02(19)
O9 C20 C21 107.0(3)
O9 C20 H20A 110.3
C21 C20 H20A 110.3
O9 C20 H20B 110.3
C21 C20 H20B 110.3
H20A C20 H20B 108.6
C22 C21 C20 104.4(5)
C22 C21 C22X 30.3(6)
C20 C21 C22X 103.6(8)
C22 C21 H21A 110.9
C20 C21 H21A 110.9
C22X C21 H21A 135.1
C22 C21 H21B 110.9
C20 C21 H21B 110.9
C22X C21 H21B 83.5
H21A C21 H21B 108.9
C22 C21 H21C 134.3
C20 C21 H21C 111.0
C22X C21 H21C 111.0
H21A C21 H21C 82.7
H21B C21 H21C 29.0
C22 C21 H21D 83.1
C20 C21 H21D 111.0
C22X C21 H21D 111.0
H21A C21 H21D 29.3
H21B C21 H21D 130.3
H21C C21 H21D 109.0
C21 C22 C23 104.7(8)
C21 C22 H22A 110.8
C23 C22 H22A 110.8
C21 C22 H22B 110.8
C23 C22 H22B 110.8
H22A C22 H22B 108.9
C23 C22X C21 104.4(10)
C23 C22X H22C 110.9
C21 C22X H22C 110.9
C23 C22X H22D 110.9
C21 C22X H22D 110.9
H22C C22X H22D 108.9
O9 C23 C22X 110.4(8)
O9 C23 C22 104.5(5)
C22X C23 C22 31.2(6)
O9 C23 H23A 110.9
C22X C23 H23A 130.3
C22 C23 H23A 110.9
O9 C23 H23B 110.9
C22X C23 H23B 80.4
C22 C23 H23B 110.9
H23A C23 H23B 108.9
O9 C23 H23C 109.6
C22X C23 H23C 109.6
C22 C23 H23C 83.9
H23A C23 H23C 29.0
H23B C23 H23C 131.1
O9 C23 H23D 109.6
C22X C23 H23D 109.6
C22 C23 H23D 136.8
H23A C23 H23D 81.0
H23B C23 H23D 31.4
H23C C23 H23D 108.1

loop_
_geom_bond_atom_site_label_1
_geom_bond_atom_site_label_2
_geom_bond_distance
V1 O3 1.9819(17)
V1 O2 1.9856(16)
V1 O4 1.9862(17)
V1 O1 1.9910(16)
V1 C16 2.131(2)
V1 O9 2.2644(19)
O1 C1 1.274(2)
O2 C3 1.274(3)
C1 C2 1.388(3)
C1 C4 1.499(3)
C2 C3 1.385(3)
C2 H2 0.9300
C3 C5 1.504(3)
C4 H4A 0.9600
C4 H4B 0.9600
C4 H4C 0.9600
C5 H5A 0.9600
C5 H5B 0.9600
C5 H5C 0.9600
O3 C6 1.275(3)
O4 C8 1.273(3)
C6 C7 1.379(4)
C6 C9 1.504(3)
C7 C8 1.388(4)
C7 H7 0.9300
C8 C10 1.503(3)
C9 H9A 0.9600
C9 H9B 0.9600
C9 H9C 0.9600
C10 H10A 0.9600
C10 H10B 0.9600
C10 H10C 0.9600
C16 C11 1.415(3)
C16 C15 1.423(3)
C11 C12 1.384(3)
C11 C17 1.518(3)
C12 C13 1.380(3)
C12 H12 0.9300
C13 C14 1.380(3)
C13 C18 1.508(4)
C14 C15 1.390(3)
C14 H14 0.9300
C15 C19 1.516(3)
C17 H17A 0.9600
C17 H17B 0.9600
C17 H17C 0.9600
C18 H18A 0.9600
C18 H18B 0.9600
C18 H18C 0.9600
C19 H19A 0.9600
C19 H19B 0.9600
C19 H19C 0.9600
O9 C20 1.424(3)
O9 C23 1.424(4)
C20 C21 1.507(4)
C20 H20A 0.9700
C20 H20B 0.9700
C21 C22 1.469(14)
C21 C22X 1.54(2)
C21 H21A 0.9700
C21 H21B 0.9700
C21 H21C 0.9700
C21 H21D 0.9700
C22 C23 1.492(10)
C22 H22A 0.9700
C22 H22B 0.9700
C22X C23 1.43(2)
C22X H22C 0.9700
C22X H22D 0.9700
C23 H23A 0.9700
C23 H23B 0.9700
C23 H23C 0.9700
C23 H23D 0.9700
